data_4338147
loop_
_publ_author_name
'Bassanetti, Irene'
'Twist, Christina P.'
'Kim, Myung-Gil'
'Seyam, Afif M.'
'Bazzi, Hassan S.'
'Wang, Q. Jane'
'Chung, Yip-Wah'
'Marchi\'o, Luciano'
'Delferro, Massimiliano'
'Marks, Tobin J.'

_publ_section_title
;
 Synthesis and characterization of silver(i) pyrazolylmethylpyridine
 complexes and their implementation as metallic silver thin film
 precursors.
;
_journal_issue 9
_journal_name_full 'Inorganic chemistry'
_journal_page_first 4629
_journal_page_last 4638
_journal_paper_doi 10.1021/ic500321w
_journal_volume 53
_journal_year 2014
_chemical_formula_moiety 'C28 H38 Ag2 N6 O2 2+, 2(B F4 1-), C H2 Cl2'
_chemical_formula_sum 'C29 H40 Ag2 B2 Cl2 F8 N6 O2'
_chemical_formula_weight 964.93
_chemical_name_systematic
;
 ?
;
_space_group_IT_number 14
_symmetry_cell_setting monoclinic
_symmetry_space_group_name_Hall '-P 2yn'
_symmetry_space_group_name_H-M 'P 1 21/n 1'
_atom_sites_solution_hydrogens geom
_atom_sites_solution_primary direct
_atom_sites_solution_secondary difmap
_audit_creation_method SHELXL-97
_cell_angle_alpha 90.00
_cell_angle_beta 118.75(3)
_cell_angle_gamma 90.00
_cell_formula_units_Z 4
_cell_length_a 16.225(8)
_cell_length_b 16.540(7)
_cell_length_c 16.514(7)
_cell_measurement_reflns_used 14022
_cell_measurement_temperature 293(2)
_cell_measurement_theta_max 27.86
_cell_measurement_theta_min 1.45
_cell_volume 3885(3)
_computing_cell_refinement Saint
_computing_data_collection Smart
_computing_data_reduction Saint
_computing_structure_refinement 'SHELXL-97 (Sheldrick, 1997)'
_computing_structure_solution Sir2004
_diffrn_ambient_temperature 293(2)
_diffrn_measured_fraction_theta_full 0.978
_diffrn_measured_fraction_theta_max 0.978
_diffrn_measurement_device_type 'Bruker Smart 1000 CCD'
_diffrn_measurement_method 'theta & omega scan'
_diffrn_radiation_monochromator graphite
_diffrn_radiation_source 'fine-focus sealed tube'
_diffrn_radiation_type MoK\a
_diffrn_radiation_wavelength 0.71073
_diffrn_reflns_av_R_equivalents 0.0604
_diffrn_reflns_av_sigmaI/netI 0.0514
_diffrn_reflns_limit_h_max 20
_diffrn_reflns_limit_h_min -20
_diffrn_reflns_limit_k_max 21
_diffrn_reflns_limit_k_min -21
_diffrn_reflns_limit_l_max 21
_diffrn_reflns_limit_l_min -21
_diffrn_reflns_number 44276
_diffrn_reflns_theta_full 27.86
_diffrn_reflns_theta_max 27.86
_diffrn_reflns_theta_min 1.45
_diffrn_standards_decay_% none
_exptl_absorpt_coefficient_mu 1.219
_exptl_absorpt_correction_T_max 1.000
_exptl_absorpt_correction_T_min 0.536
_exptl_absorpt_correction_type multi-scan
_exptl_absorpt_process_details SADABS
_exptl_crystal_colour colorless
_exptl_crystal_density_diffrn 1.650
_exptl_crystal_density_method 'not measured'
_exptl_crystal_description prism
_exptl_crystal_F_000 1928
_exptl_crystal_size_max 0.33
_exptl_crystal_size_mid 0.27
_exptl_crystal_size_min 0.19
_refine_diff_density_max 0.564
_refine_diff_density_min -0.386
_refine_diff_density_rms 0.059
_refine_ls_extinction_coef 0.00250(10)
_refine_ls_extinction_expression Fc^*^=kFc[1+0.001xFc^2^\l^3^/sin(2\q)]^-1/4^
_refine_ls_extinction_method SHELXL
_refine_ls_goodness_of_fit_ref 1.006
_refine_ls_hydrogen_treatment constr
_refine_ls_matrix_type full
_refine_ls_number_parameters 654
_refine_ls_number_reflns 9041
_refine_ls_number_restraints 69
_refine_ls_restrained_S_all 1.024
_refine_ls_R_factor_all 0.0921
_refine_ls_R_factor_gt 0.0376
_refine_ls_shift/su_max 0.002
_refine_ls_shift/su_mean 0.000
_refine_ls_structure_factor_coef Fsqd
_refine_ls_weighting_details 'calc w=1/[\s^2^(Fo^2^)+(0.0301P)^2^+0.0000P] where P=(Fo^2^+2Fc^2^)/3'
_refine_ls_weighting_scheme calc
_refine_ls_wR_factor_gt 0.0742
_refine_ls_wR_factor_ref 0.0850
_reflns_number_gt 4661
_reflns_number_total 9041
_reflns_threshold_expression >2sigma(I)
_cod_data_source_file ic500321w_si_002.cif
_cod_data_source_block ca3dh
_cod_depositor_comments
;
The following automatic conversions were performed:

'_symmetry_cell_setting' value 'Monoclinic' changed to 'monoclinic'
according to
/usr/data/users/saulius/crontab/automatic-downloads/rss-feeds/ACS/lib/dictionaries/cif_core.dic
dictionary named 'cif_core.dic' version 2.4.2 from 2011-04-26.

Automatic conversion script
Id: cif_fix_values 2281 2013-09-26 08:29:07Z andrius 

 Adding full bibliography for 4338146--4338151.cif.
;
_cod_original_sg_symbol_H-M P21/n
_cod_database_code 4338147

loop_
_symmetry_equiv_pos_as_xyz
'x, y, z'
'-x+1/2, y+1/2, -z+1/2'
'-x, -y, -z'
'x-1/2, -y-1/2, z-1/2'

loop_
_atom_site_label
_atom_site_type_symbol
_atom_site_fract_x
_atom_site_fract_y
_atom_site_fract_z
_atom_site_U_iso_or_equiv
_atom_site_adp_type
_atom_site_occupancy
_atom_site_symmetry_multiplicity
_atom_site_calc_flag
_atom_site_refinement_flags
_atom_site_disorder_assembly
_atom_site_disorder_group
Ag1 Ag 0.457480(17) 0.49962(2) 0.324056(18) 0.07419(12) Uani 1 1 d . . .
Ag2 Ag 0.52425(2) 0.541150(18) 0.168217(19) 0.07280(12) Uani 1 1 d . . .
N21 N 0.54080(18) 0.66809(17) 0.1815(2) 0.0652(7) Uani 1 1 d . . .
N14 N 0.27341(17) 0.45063(16) 0.14721(17) 0.0611(7) Uani 1 1 d . . .
N11 N 0.55087(18) 0.7120(2) 0.2550(2) 0.0679(8) Uani 1 1 d . . .
C14 C 0.2462(3) 0.4744(2) 0.2611(3) 0.0732(10) Uani 1 1 d . . .
N24 N 0.31478(17) 0.46886(17) 0.23918(18) 0.0614(7) Uani 1 1 d . . .
O16 O 0.4631(2) 0.17411(17) 0.2086(2) 0.1012(9) Uani 1 1 d . . .
C31 C 0.5448(3) 0.7909(3) 0.2356(3) 0.0811(11) Uani 1 1 d . . .
C11 C 0.5289(3) 0.7197(3) 0.1151(3) 0.0764(10) Uani 1 1 d . . .
C24 C 0.1612(2) 0.4601(2) 0.1825(3) 0.0817(11) Uani 1 1 d . . .
H24 H 0.1021 0.4601 0.1787 0.098 Uiso 1 1 calc R . .
N13 N 0.60265(19) 0.5331(2) 0.38070(17) 0.0671(8) Uani 1 1 d . . .
O13 O 0.88123(16) 0.56543(19) 0.45571(19) 0.1008(9) Uani 1 1 d . . .
C53 C 0.6636(3) 0.4724(3) 0.4130(2) 0.0736(10) Uani 1 1 d . . .
H53 H 0.6419 0.4221 0.4195 0.088 Uiso 1 1 calc R . .
C43 C 0.7576(3) 0.4797(3) 0.4376(2) 0.0734(10) Uani 1 1 d . . .
C21 C 0.5312(3) 0.7973(3) 0.1473(3) 0.0937(13) Uani 1 1 d . . .
H21 H 0.5248 0.8450 0.1150 0.112 Uiso 1 1 calc R . .
C12 C 0.5616(3) 0.6724(2) 0.3389(3) 0.0786(11) Uani 1 1 d . . .
H12A H 0.5014 0.6498 0.3264 0.094 Uiso 1 1 calc R . .
H12B H 0.5788 0.7128 0.3869 0.094 Uiso 1 1 calc R . .
C66 C 0.2984(3) 0.2679(2) 0.1164(3) 0.0937(12) Uani 1 1 d . . .
H66A H 0.2692 0.2868 0.1514 0.140 Uiso 1 1 calc R . .
H66B H 0.3024 0.2099 0.1195 0.140 Uiso 1 1 calc R . .
H66C H 0.2617 0.2844 0.0532 0.140 Uiso 1 1 calc R . .
C15 C 0.3288(2) 0.4427(2) 0.0996(2) 0.0664(9) Uani 1 1 d . . .
H15A H 0.3532 0.4954 0.0963 0.080 Uiso 1 1 calc R . .
H15B H 0.2880 0.4246 0.0368 0.080 Uiso 1 1 calc R . .
C16 C 0.4095(2) 0.3846(2) 0.1456(2) 0.0589(8) Uani 1 1 d . . .
C51 C 0.5524(3) 0.8547(3) 0.3042(3) 0.1185(16) Uani 1 1 d . . .
H51A H 0.5130 0.8403 0.3305 0.178 Uiso 1 1 calc R . .
H51B H 0.5327 0.9059 0.2734 0.178 Uiso 1 1 calc R . .
H51C H 0.6165 0.8586 0.3524 0.178 Uiso 1 1 calc R . .
C13 C 0.6336(2) 0.6067(3) 0.3737(2) 0.0663(10) Uani 1 1 d . . .
C23 C 0.7280(2) 0.6200(3) 0.3999(2) 0.0723(10) Uani 1 1 d . . .
C41 C 0.5172(3) 0.6924(3) 0.0245(3) 0.1112(16) Uani 1 1 d . . .
H41A H 0.5156 0.7386 -0.0114 0.167 Uiso 1 1 calc R . .
H41B H 0.4595 0.6627 -0.0078 0.167 Uiso 1 1 calc R . .
H41C H 0.5690 0.6582 0.0343 0.167 Uiso 1 1 calc R . .
C34 C 0.1797(2) 0.4460(2) 0.1120(2) 0.0735(10) Uani 1 1 d . . .
N16 N 0.4959(2) 0.41565(18) 0.17502(17) 0.0647(7) Uani 1 1 d . . .
C56 C 0.5692(3) 0.3662(3) 0.2173(2) 0.0698(9) Uani 1 1 d . . .
H56 H 0.6286 0.3876 0.2359 0.084 Uiso 1 1 calc R . .
C86 C 0.6506(3) 0.2374(3) 0.2892(3) 0.1041(14) Uani 1 1 d . . .
H86A H 0.6627 0.2324 0.3519 0.156 Uiso 1 1 calc R . .
H86B H 0.7030 0.2635 0.2883 0.156 Uiso 1 1 calc R . .
H86C H 0.6419 0.1847 0.2620 0.156 Uiso 1 1 calc R . .
C46 C 0.5640(3) 0.2867(2) 0.2356(2) 0.0686(9) Uani 1 1 d . . .
C36 C 0.4747(3) 0.2548(2) 0.2014(2) 0.0718(10) Uani 1 1 d . . .
C26 C 0.3953(3) 0.3029(2) 0.1556(2) 0.0666(9) Uani 1 1 d . . .
C44 C 0.2672(3) 0.4931(3) 0.3581(3) 0.1063(15) Uani 1 1 d . . .
H44A H 0.3163 0.4581 0.4003 0.159 Uiso 1 1 calc R . .
H44B H 0.2117 0.4848 0.3638 0.159 Uiso 1 1 calc R . .
H44C H 0.2870 0.5484 0.3722 0.159 Uiso 1 1 calc R . .
C54 C 0.1143(3) 0.4270(3) 0.0122(3) 0.1091(15) Uani 1 1 d . . .
H54A H 0.1291 0.4609 -0.0262 0.164 Uiso 1 1 calc R . .
H54B H 0.0506 0.4367 -0.0012 0.164 Uiso 1 1 calc R . .
H54C H 0.1214 0.3713 0.0003 0.164 Uiso 1 1 calc R . .
C83 C 0.8211(3) 0.4076(3) 0.4709(3) 0.1035(14) Uani 1 1 d . . .
H83A H 0.8444 0.3960 0.4286 0.155 Uiso 1 1 calc R . .
H83B H 0.7867 0.3618 0.4746 0.155 Uiso 1 1 calc R . .
H83C H 0.8730 0.4187 0.5309 0.155 Uiso 1 1 calc R . .
C33 C 0.7880(2) 0.5553(3) 0.4293(2) 0.0751(11) Uani 1 1 d . . .
C63 C 0.7625(3) 0.7035(3) 0.3948(3) 0.1092(14) Uani 1 1 d . . .
H63A H 0.7434 0.7166 0.3316 0.164 Uiso 1 1 calc R . .
H63B H 0.8298 0.7050 0.4302 0.164 Uiso 1 1 calc R . .
H63C H 0.7362 0.7421 0.4195 0.164 Uiso 1 1 calc R . .
C73 C 0.9074(3) 0.5576(3) 0.3864(3) 0.133(2) Uani 1 1 d . . .
H73A H 0.9060 0.5015 0.3707 0.200 Uiso 1 1 calc R . .
H73B H 0.9697 0.5785 0.4085 0.200 Uiso 1 1 calc R . .
H73C H 0.8642 0.5873 0.3327 0.200 Uiso 1 1 calc R . .
C76 C 0.4672(5) 0.1470(4) 0.2906(4) 0.185(3) Uani 1 1 d . . .
H76A H 0.5259 0.1633 0.3420 0.277 Uiso 1 1 calc R . .
H76B H 0.4625 0.0891 0.2894 0.277 Uiso 1 1 calc R . .
H76C H 0.4162 0.1701 0.2967 0.277 Uiso 1 1 calc R . .
B1 B 0.7155(4) 0.4887(4) 0.1331(4) 0.1003(18) Uani 1 1 d D . .
F3 F 0.7285(14) 0.4035(8) 0.148(2) 0.142(8) Uani 0.33 1 d PD A 1
F1 F 0.6301(9) 0.4950(11) 0.0538(10) 0.086(4) Uani 0.33 1 d PD A 1
F4 F 0.7024(15) 0.5188(15) 0.2033(11) 0.102(7) Uani 0.33 1 d PD A 1
F2 F 0.7928(15) 0.5199(19) 0.137(2) 0.146(12) Uani 0.33 1 d PD A 1
F2A F 0.7219(15) 0.4857(15) 0.2174(10) 0.109(8) Uani 0.33 1 d PD A 2
F3A F 0.7606(18) 0.5570(13) 0.1280(15) 0.201(12) Uani 0.33 1 d PD A 2
F4A F 0.7350(15) 0.4286(14) 0.0928(17) 0.202(10) Uani 0.33 1 d PD A 2
F1A F 0.6247(11) 0.5162(14) 0.0753(11) 0.119(8) Uani 0.33 1 d PD A 2
F1B F 0.690(2) 0.5503(17) 0.168(3) 0.31(2) Uani 0.33 1 d PD A 3
F3B F 0.7860(9) 0.5154(17) 0.1185(12) 0.096(7) Uani 0.33 1 d PD A 3
F2B F 0.7564(13) 0.4338(15) 0.2079(14) 0.141(7) Uani 0.33 1 d PD A 3
F4B F 0.651(2) 0.4538(15) 0.0604(13) 0.201(15) Uani 0.33 1 d PD A 3
B2 B 0.5239(5) 0.3245(5) 0.4849(4) 0.1000(18) Uani 1 1 d D . .
F7 F 0.6032(10) 0.2990(11) 0.4848(14) 0.158(10) Uani 0.40 1 d PD B 4
F8 F 0.4849(12) 0.2577(9) 0.4955(15) 0.106(5) Uani 0.40 1 d PD B 4
F5 F 0.5652(17) 0.3726(13) 0.5599(15) 0.170(9) Uani 0.40 1 d PD B 4
F6 F 0.4745(10) 0.3510(11) 0.3964(10) 0.179(8) Uani 0.40 1 d PD B 4
F7A F 0.5973(11) 0.3259(16) 0.5747(11) 0.158(7) Uani 0.30 1 d PD B 5
F8A F 0.488(2) 0.4006(12) 0.4752(16) 0.165(12) Uani 0.30 1 d PD B 5
F5A F 0.456(2) 0.2807(19) 0.4894(18) 0.20(2) Uani 0.30 1 d PD B 5
F6A F 0.537(2) 0.3135(18) 0.4127(18) 0.194(16) Uani 0.30 1 d PD B 5
F5B F 0.5185(17) 0.3979(10) 0.5140(14) 0.126(8) Uani 0.30 1 d PD B 6
F6B F 0.535(3) 0.2586(13) 0.5380(19) 0.183(13) Uani 0.30 1 d PD B 6
F7B F 0.5869(14) 0.3105(14) 0.4576(16) 0.111(8) Uani 0.30 1 d PD B 6
F8B F 0.4333(12) 0.316(2) 0.418(2) 0.34(2) Uani 0.30 1 d PD B 6
Cl1 Cl 0.2214(7) 0.1578(7) 0.4219(10) 0.171(5) Uani 0.33 1 d PD C 7
Cl2 Cl 0.1921(8) 0.2672(8) 0.2839(10) 0.233(6) Uani 0.33 1 d PD C 7
C1S C 0.2696(13) 0.1970(15) 0.3575(14) 0.130(6) Uiso 0.33 1 d PD C 7
H1S1 H 0.3297 0.2222 0.3976 0.156 Uiso 0.33 1 calc PR C 7
H1S2 H 0.2796 0.1544 0.3228 0.156 Uiso 0.33 1 calc PR C 7
Cl3 Cl 0.2761(12) 0.1473(6) 0.4355(6) 0.191(6) Uani 0.33 1 d PD D 8
Cl4 Cl 0.1880(6) 0.2075(6) 0.2599(6) 0.163(3) Uani 0.33 1 d PD D 8
C2S C 0.244(3) 0.2400(12) 0.3803(12) 0.196(11) Uiso 0.33 1 d PD D 8
H2S1 H 0.2976 0.2743 0.3959 0.236 Uiso 0.33 1 calc PR D 8
H2S2 H 0.1995 0.2680 0.3946 0.236 Uiso 0.33 1 calc PR D 8
Cl5 Cl 0.1804(6) 0.2824(7) 0.3558(8) 0.248(4) Uani 0.33 1 d PD E 9
C3S C 0.274(2) 0.2434(14) 0.345(3) 0.263(19) Uiso 0.33 1 d PD E 9
H3S1 H 0.3338 0.2649 0.3906 0.316 Uiso 0.33 1 calc PR E 9
H3S2 H 0.2658 0.2500 0.2834 0.316 Uiso 0.33 1 calc PR E 9
Cl6 Cl 0.255(2) 0.1419(8) 0.3688(18) 0.471(17) Uani 0.33 1 d PD E 9

loop_
_atom_site_aniso_label
_atom_site_aniso_U_11
_atom_site_aniso_U_22
_atom_site_aniso_U_33
_atom_site_aniso_U_23
_atom_site_aniso_U_13
_atom_site_aniso_U_12
Ag1 0.06032(16) 0.1003(3) 0.06305(17) -0.00506(15) 0.03056(13) -0.01275(14)
Ag2 0.0902(2) 0.0642(2) 0.0766(2) -0.00031(15) 0.05019(16) -0.00292(15)
N21 0.0795(19) 0.0565(19) 0.0709(19) -0.0037(16) 0.0451(16) 0.0006(14)
N14 0.0575(16) 0.073(2) 0.0526(16) -0.0053(14) 0.0264(14) 0.0019(14)
N11 0.0731(18) 0.067(2) 0.077(2) -0.0059(17) 0.0472(16) -0.0022(15)
C14 0.068(2) 0.088(3) 0.073(2) -0.010(2) 0.041(2) -0.0067(19)
N24 0.0568(15) 0.073(2) 0.0560(17) -0.0078(14) 0.0284(13) -0.0048(13)
O16 0.127(2) 0.0614(19) 0.098(2) -0.0018(16) 0.0407(18) -0.0020(16)
C31 0.082(2) 0.062(3) 0.116(4) -0.016(3) 0.061(3) -0.005(2)
C11 0.090(3) 0.066(3) 0.087(3) 0.006(2) 0.053(2) 0.007(2)
C24 0.063(2) 0.094(3) 0.095(3) -0.017(2) 0.044(2) -0.007(2)
N13 0.0647(17) 0.092(2) 0.0491(16) -0.0014(16) 0.0313(14) -0.0062(18)
O13 0.0544(15) 0.145(3) 0.0914(19) 0.0007(17) 0.0259(14) -0.0133(15)
C53 0.075(2) 0.093(3) 0.054(2) 0.005(2) 0.0326(19) -0.012(2)
C43 0.067(2) 0.099(3) 0.054(2) 0.006(2) 0.0289(18) -0.001(2)
C21 0.113(3) 0.073(3) 0.117(4) 0.015(3) 0.072(3) 0.006(2)
C12 0.081(2) 0.091(3) 0.084(3) -0.017(2) 0.055(2) -0.009(2)
C66 0.098(3) 0.076(3) 0.103(3) -0.017(2) 0.045(2) -0.019(2)
C15 0.077(2) 0.069(3) 0.056(2) 0.0015(17) 0.0341(18) 0.0048(18)
C16 0.068(2) 0.067(3) 0.0490(18) -0.0048(16) 0.0341(17) 0.0029(18)
C51 0.134(4) 0.086(3) 0.163(4) -0.040(3) 0.094(4) -0.013(3)
C13 0.063(2) 0.092(3) 0.0492(19) -0.0065(18) 0.0312(17) -0.005(2)
C23 0.065(2) 0.088(3) 0.067(2) -0.010(2) 0.0341(19) -0.018(2)
C41 0.162(4) 0.107(4) 0.083(3) 0.011(3) 0.074(3) 0.017(3)
C34 0.063(2) 0.079(3) 0.071(2) -0.0116(19) 0.026(2) -0.0031(18)
N16 0.0724(19) 0.074(2) 0.0560(16) 0.0018(15) 0.0371(15) 0.0068(17)
C56 0.072(2) 0.083(3) 0.062(2) -0.003(2) 0.0379(19) 0.004(2)
C86 0.097(3) 0.094(3) 0.103(3) -0.006(3) 0.033(3) 0.025(3)
C46 0.082(3) 0.069(3) 0.059(2) -0.0064(19) 0.037(2) 0.009(2)
C36 0.099(3) 0.059(3) 0.061(2) -0.0081(19) 0.041(2) 0.003(2)
C26 0.081(2) 0.068(3) 0.055(2) -0.0082(18) 0.0361(19) -0.002(2)
C44 0.100(3) 0.150(4) 0.088(3) -0.025(3) 0.060(3) -0.013(3)
C54 0.073(3) 0.139(4) 0.082(3) -0.025(3) 0.011(2) 0.002(3)
C83 0.083(3) 0.110(4) 0.106(3) 0.028(3) 0.036(2) 0.005(3)
C33 0.058(2) 0.110(4) 0.053(2) -0.002(2) 0.0233(17) -0.011(2)
C63 0.090(3) 0.097(3) 0.143(4) -0.012(3) 0.058(3) -0.022(3)
C73 0.074(3) 0.224(6) 0.114(4) 0.034(4) 0.055(3) 0.005(3)
C76 0.298(9) 0.111(5) 0.112(4) 0.026(4) 0.071(5) -0.050(5)
B1 0.095(4) 0.122(6) 0.095(5) 0.015(5) 0.054(4) 0.004(5)
F3 0.161(15) 0.091(9) 0.23(2) 0.003(13) 0.138(18) 0.012(9)
F1 0.099(8) 0.074(11) 0.092(8) -0.029(8) 0.052(6) -0.006(8)
F4 0.077(7) 0.17(2) 0.064(7) 0.002(9) 0.038(6) 0.045(11)
F2 0.161(17) 0.13(2) 0.22(2) -0.028(16) 0.156(17) -0.020(14)
F2A 0.101(16) 0.139(19) 0.088(8) 0.031(10) 0.046(9) -0.015(13)
F3A 0.32(3) 0.197(19) 0.156(16) -0.103(15) 0.17(2) -0.17(2)
F4A 0.179(17) 0.20(2) 0.22(2) -0.002(16) 0.088(14) 0.102(18)
F1A 0.101(9) 0.169(18) 0.096(11) -0.018(9) 0.054(8) 0.057(10)
F1B 0.165(17) 0.30(3) 0.39(5) -0.08(3) 0.07(2) 0.110(18)
F3B 0.079(8) 0.140(19) 0.070(6) 0.026(8) 0.037(5) -0.005(9)
F2B 0.149(12) 0.129(17) 0.161(15) 0.048(12) 0.088(12) 0.024(11)
F4B 0.30(3) 0.15(2) 0.126(13) -0.043(17) 0.09(2) -0.15(2)
B2 0.109(5) 0.112(7) 0.099(5) -0.002(5) 0.066(5) -0.016(5)
F7 0.123(8) 0.152(11) 0.24(2) 0.080(13) 0.117(11) 0.081(8)
F8 0.112(10) 0.088(8) 0.132(13) 0.012(7) 0.070(9) -0.020(7)
F5 0.24(2) 0.119(13) 0.25(2) -0.105(14) 0.20(2) -0.068(13)
F6 0.178(14) 0.189(15) 0.140(12) 0.115(13) 0.052(9) 0.037(10)
F7A 0.116(9) 0.149(18) 0.188(17) -0.053(13) 0.056(10) 0.023(11)
F8A 0.20(2) 0.20(2) 0.089(14) 0.065(12) 0.065(14) 0.129(16)
F5A 0.19(3) 0.35(5) 0.120(18) -0.09(2) 0.13(2) -0.16(3)
F6A 0.33(4) 0.20(3) 0.17(2) -0.15(2) 0.21(3) -0.17(3)
F5B 0.151(17) 0.085(11) 0.107(17) 0.015(8) 0.034(12) 0.041(9)
F6B 0.30(4) 0.134(19) 0.17(2) 0.042(17) 0.15(2) 0.07(2)
F7B 0.144(16) 0.138(15) 0.083(11) -0.038(11) 0.081(10) -0.056(13)
F8B 0.117(15) 0.29(4) 0.47(5) 0.02(4) 0.04(3) -0.047(16)
Cl1 0.208(8) 0.143(8) 0.226(11) -0.023(7) 0.156(9) -0.030(6)
Cl2 0.185(8) 0.253(12) 0.303(15) 0.163(12) 0.151(9) 0.083(9)
Cl3 0.289(13) 0.095(5) 0.120(5) -0.010(4) 0.042(7) -0.002(8)
Cl4 0.120(4) 0.198(8) 0.157(5) 0.008(6) 0.057(4) -0.048(6)
Cl5 0.190(7) 0.308(11) 0.272(10) 0.063(9) 0.131(7) 0.050(7)
Cl6 0.64(4) 0.132(9) 0.82(5) -0.18(2) 0.49(4) -0.109(15)

loop_
_atom_type_symbol
_atom_type_description
_atom_type_scat_dispersion_real
_atom_type_scat_dispersion_imag
_atom_type_scat_source
C C 0.0033 0.0016 'International Tables Vol C Tables 4.2.6.8 and 6.1.1.4'
H H 0.0000 0.0000 'International Tables Vol C Tables 4.2.6.8 and 6.1.1.4'
B B 0.0013 0.0007 'International Tables Vol C Tables 4.2.6.8 and 6.1.1.4'
N N 0.0061 0.0033 'International Tables Vol C Tables 4.2.6.8 and 6.1.1.4'
O O 0.0106 0.0060 'International Tables Vol C Tables 4.2.6.8 and 6.1.1.4'
F F 0.0171 0.0103 'International Tables Vol C Tables 4.2.6.8 and 6.1.1.4'
Ag Ag -0.8971 1.1015 'International Tables Vol C Tables 4.2.6.8 and 6.1.1.4'
Cl Cl 0.1484 0.1585 'International Tables Vol C Tables 4.2.6.8 and 6.1.1.4'

loop_
_geom_angle_atom_site_label_1
_geom_angle_atom_site_label_2
_geom_angle_atom_site_label_3
_geom_angle
N24 Ag1 N13 166.85(10)
N24 Ag1 Ag2 101.44(8)
N13 Ag1 Ag2 65.44(8)
N21 Ag2 N16 167.70(10)
N21 Ag2 Ag1 101.42(8)
N16 Ag2 Ag1 66.36(7)
C11 N21 N11 107.6(3)
C11 N21 Ag2 126.2(3)
N11 N21 Ag2 125.4(2)
C34 N14 N24 110.0(3)
C34 N14 C15 128.6(3)
N24 N14 C15 121.3(3)
C31 N11 N21 110.2(3)
C31 N11 C12 128.7(3)
N21 N11 C12 121.0(3)
N24 C14 C24 108.6(3)
N24 C14 C44 121.0(3)
C24 C14 C44 130.4(3)
C14 N24 N14 106.9(3)
C14 N24 Ag1 126.6(2)
N14 N24 Ag1 125.9(2)
C36 O16 C76 117.0(4)
N11 C31 C21 106.6(3)
N11 C31 C51 122.2(4)
C21 C31 C51 131.2(4)
N21 C11 C21 108.2(4)
N21 C11 C41 122.2(4)
C21 C11 C41 129.6(4)
C34 C24 C14 107.6(3)
C34 C24 H24 126.2
C14 C24 H24 126.2
C53 N13 C13 118.9(3)
C53 N13 Ag1 115.4(3)
C13 N13 Ag1 125.0(2)
C33 O13 C73 116.7(3)
N13 C53 C43 123.7(4)
N13 C53 H53 118.2
C43 C53 H53 118.2
C33 C43 C53 116.7(4)
C33 C43 C83 123.0(4)
C53 C43 C83 120.3(4)
C31 C21 C11 107.4(4)
C31 C21 H21 126.3
C11 C21 H21 126.3
N11 C12 C13 113.9(3)
N11 C12 H12A 108.8
C13 C12 H12A 108.8
N11 C12 H12B 108.8
C13 C12 H12B 108.8
H12A C12 H12B 107.7
C26 C66 H66A 109.5
C26 C66 H66B 109.5
H66A C66 H66B 109.5
C26 C66 H66C 109.5
H66A C66 H66C 109.5
H66B C66 H66C 109.5
N14 C15 C16 113.5(3)
N14 C15 H15A 108.9
C16 C15 H15A 108.9
N14 C15 H15B 108.9
C16 C15 H15B 108.9
H15A C15 H15B 107.7
N16 C16 C26 122.0(3)
N16 C16 C15 116.2(3)
C26 C16 C15 121.7(3)
C31 C51 H51A 109.5
C31 C51 H51B 109.5
H51A C51 H51B 109.5
C31 C51 H51C 109.5
H51A C51 H51C 109.5
H51B C51 H51C 109.5
N13 C13 C23 121.2(4)
N13 C13 C12 115.9(3)
C23 C13 C12 122.9(4)
C33 C23 C13 118.3(4)
C33 C23 C63 121.1(3)
C13 C23 C63 120.6(4)
C11 C41 H41A 109.5
C11 C41 H41B 109.5
H41A C41 H41B 109.5
C11 C41 H41C 109.5
H41A C41 H41C 109.5
H41B C41 H41C 109.5
N14 C34 C24 106.9(3)
N14 C34 C54 122.9(3)
C24 C34 C54 130.2(3)
C56 N16 C16 117.9(3)
C56 N16 Ag2 117.6(3)
C16 N16 Ag2 124.3(2)
N16 C56 C46 125.2(4)
N16 C56 H56 117.4
C46 C56 H56 117.4
C46 C86 H86A 109.5
C46 C86 H86B 109.5
H86A C86 H86B 109.5
C46 C86 H86C 109.5
H86A C86 H86C 109.5
H86B C86 H86C 109.5
C56 C46 C36 116.3(3)
C56 C46 C86 121.3(4)
C36 C46 C86 122.5(4)
O16 C36 C46 120.0(4)
O16 C36 C26 118.6(4)
C46 C36 C26 121.3(4)
C36 C26 C16 117.2(3)
C36 C26 C66 121.3(4)
C16 C26 C66 121.5(3)
C14 C44 H44A 109.5
C14 C44 H44B 109.5
H44A C44 H44B 109.5
C14 C44 H44C 109.5
H44A C44 H44C 109.5
H44B C44 H44C 109.5
C34 C54 H54A 109.5
C34 C54 H54B 109.5
H54A C54 H54B 109.5
C34 C54 H54C 109.5
H54A C54 H54C 109.5
H54B C54 H54C 109.5
C43 C83 H83A 109.5
C43 C83 H83B 109.5
H83A C83 H83B 109.5
C43 C83 H83C 109.5
H83A C83 H83C 109.5
H83B C83 H83C 109.5
C23 C33 O13 120.4(4)
C23 C33 C43 121.3(3)
O13 C33 C43 118.3(4)
C23 C63 H63A 109.5
C23 C63 H63B 109.5
H63A C63 H63B 109.5
C23 C63 H63C 109.5
H63A C63 H63C 109.5
H63B C63 H63C 109.5
O13 C73 H73A 109.5
O13 C73 H73B 109.5
H73A C73 H73B 109.5
O13 C73 H73C 109.5
H73A C73 H73C 109.5
H73B C73 H73C 109.5
O16 C76 H76A 109.5
O16 C76 H76B 109.5
H76A C76 H76B 109.5
O16 C76 H76C 109.5
H76A C76 H76C 109.5
H76B C76 H76C 109.5
F4B B1 F4A 58.4(16)
F4B B1 F2 123.1(19)
F4A B1 F2 82.5(19)
F4B B1 F1B 117.5(17)
F4A B1 F1B 175.8(16)
F2 B1 F1B 100(2)
F4B B1 F2A 124.8(16)
F4A B1 F2A 125.2(14)
F2 B1 F2A 111.1(16)
F1B B1 F2A 57.4(16)
F4B B1 F3B 111.0(16)
F4A B1 F3B 74.2(17)
F2 B1 F3B 12.1(19)
F1B B1 F3B 107.5(19)
F2A B1 F3B 123.1(13)
F4B B1 F4 124.3(19)
F4A B1 F4 151.0(15)
F2 B1 F4 110.1(16)
F1B B1 F4 31.2(16)
F2A B1 F4 26.3(12)
F3B B1 F4 121.5(17)
F4B B1 F3A 122.1(14)
F4A B1 F3A 109.0(14)
F2 B1 F3A 33(2)
F1B B1 F3A 71.9(16)
F2A B1 F3A 108.4(13)
F3B B1 F3A 36.6(15)
F4 B1 F3A 93.4(15)
F4B B1 F1 32.2(12)
F4A B1 F1 87.3(11)
F2 B1 F1 120.8(15)
F1B B1 F1 88.5(14)
F2A B1 F1 121.9(13)
F3B B1 F1 110.8(10)
F4 B1 F1 106.5(11)
F3A B1 F1 101.7(15)
F4B B1 F1A 52.4(16)
F4A B1 F1A 109.4(12)
F2 B1 F1A 124.8(19)
F1B B1 F1A 66.4(14)
F2A B1 F1A 104.5(13)
F3B B1 F1A 118.6(13)
F4 B1 F1A 85.3(11)
F3A B1 F1A 96.3(15)
F1 B1 F1A 22.3(8)
F4B B1 F2B 110.8(13)
F4A B1 F2B 80.2(13)
F2 B1 F2B 99.8(16)
F1B B1 F2B 102.8(14)
F2A B1 F2B 45.9(9)
F3B B1 F2B 106.5(11)
F4 B1 F2B 72.1(11)
F3A B1 F2B 122.9(16)
F1 B1 F2B 135.4(12)
F1A B1 F2B 134.9(14)
F4B B1 F3 72.7(13)
F4A B1 F3 44.6(11)
F2 B1 F3 108.4(16)
F1B B1 F3 136.7(17)
F2A B1 F3 81.8(11)
F3B B1 F3 106.5(15)
F4 B1 F3 106.6(12)
F3A B1 F3 141.6(16)
F1 B1 F3 103.6(12)
F1A B1 F3 117.4(14)
F2B B1 F3 41.3(8)
F6A B2 F7B 35.0(15)
F6A B2 F5B 121.3(18)
F7B B2 F5B 118.7(15)
F6A B2 F8 107.3(15)
F7B B2 F8 113.3(15)
F5B B2 F8 126.8(16)
F6A B2 F5A 117.7(14)
F7B B2 F5A 135.2(18)
F5B B2 F5A 106(2)
F8 B2 F5A 24.7(18)
F6A B2 F5 133.3(11)
F7B B2 F5 107.0(12)
F5B B2 F5 38.4(11)
F8 B2 F5 115.5(13)
F5A B2 F5 109.0(12)
F6A B2 F8B 81(2)
F7B B2 F8B 115.0(19)
F5B B2 F8B 98.7(16)
F8 B2 F8B 67.8(17)
F5A B2 F8B 52.7(19)
F5 B2 F8B 132(2)
F6A B2 F6B 116(2)
F7B B2 F6B 101.5(16)
F5B B2 F6B 120.9(14)
F8 B2 F6B 33.6(16)
F5A B2 F6B 52(2)
F5 B2 F6B 91.7(15)
F8B B2 F6B 101.3(15)
F6A B2 F7 52.5(17)
F7B B2 F7 18.9(15)
F5B B2 F7 120.9(15)
F8 B2 F7 104.7(13)
F5A B2 F7 129.3(19)
F5 B2 F7 97.5(12)
F8B B2 F7 129(2)
F6B B2 F7 85.6(16)
F6A B2 F6 48.7(14)
F7B B2 F6 80.9(13)
F5B B2 F6 89.2(12)
F8 B2 F6 109.8(12)
F5A B2 F6 99.1(16)
F5 B2 F6 124.9(15)
F8B B2 F6 46.5(16)
F6B B2 F6 141.4(16)
F7 B2 F6 99.7(11)
F6A B2 F8A 105.5(17)
F7B B2 F8A 118.7(18)
F5B B2 F8A 25.5(10)
F8 B2 F8A 125.4(16)
F5A B2 F8A 100.7(17)
F5 B2 F8A 63.9(12)
F8B B2 F8A 76.1(17)
F6B B2 F8A 137.1(17)
F7 B2 F8A 129.9(17)
F6 B2 F8A 65.0(12)
F6A B2 F7A 122.7(16)
F7B B2 F7A 87.7(13)
F5B B2 F7A 76.7(11)
F8 B2 F7A 95.3(14)
F5A B2 F7A 104.8(15)
F5 B2 F7A 38.3(8)
F8B B2 F7A 155(2)
F6B B2 F7A 62.9(14)
F7 B2 F7A 71.2(11)
F6 B2 F7A 154.8(14)
F8A B2 F7A 102.2(12)
Cl2 C1S Cl1 107.3(11)
Cl2 C1S H1S1 110.3
Cl1 C1S H1S1 110.3
Cl2 C1S H1S2 110.3
Cl1 C1S H1S2 110.3
H1S1 C1S H1S2 108.5
Cl3 C2S Cl4 100.3(11)
Cl3 C2S H2S1 111.7
Cl4 C2S H2S1 111.7
Cl3 C2S H2S2 111.7
Cl4 C2S H2S2 111.7
H2S1 C2S H2S2 109.5
Cl5 C3S Cl6 94.7(12)
Cl5 C3S H3S1 112.8
Cl6 C3S H3S1 112.8
Cl5 C3S H3S2 112.8
Cl6 C3S H3S2 112.8
H3S1 C3S H3S2 110.2

loop_
_geom_bond_atom_site_label_1
_geom_bond_atom_site_label_2
_geom_bond_distance
Ag1 N24 2.112(3)
Ag1 N13 2.147(3)
Ag1 Ag2 3.3091(12)
Ag2 N21 2.115(3)
Ag2 N16 2.141(3)
N21 C11 1.329(4)
N21 N11 1.356(4)
N14 C34 1.343(4)
N14 N24 1.367(3)
N14 C15 1.457(4)
N11 C31 1.337(4)
N11 C12 1.464(4)
C14 N24 1.329(4)
C14 C24 1.386(5)
C14 C44 1.500(5)
O16 C36 1.360(4)
O16 C76 1.397(5)
C31 C21 1.369(5)
C31 C51 1.509(5)
C11 C21 1.382(5)
C11 C41 1.485(5)
C24 C34 1.356(5)
C24 H24 0.9300
N13 C53 1.329(5)
N13 C13 1.342(4)
O13 C33 1.369(4)
O13 C73 1.405(5)
C53 C43 1.382(5)
C53 H53 0.9300
C43 C33 1.374(5)
C43 C83 1.498(5)
C21 H21 0.9300
C12 C13 1.495(5)
C12 H12A 0.9700
C12 H12B 0.9700
C66 C26 1.499(5)
C66 H66A 0.9600
C66 H66B 0.9600
C66 H66C 0.9600
C15 C16 1.502(4)
C15 H15A 0.9700
C15 H15B 0.9700
C16 N16 1.345(4)
C16 C26 1.395(5)
C51 H51A 0.9600
C51 H51B 0.9600
C51 H51C 0.9600
C13 C23 1.395(5)
C23 C33 1.368(5)
C23 C63 1.507(5)
C41 H41A 0.9600
C41 H41B 0.9600
C41 H41C 0.9600
C34 C54 1.502(5)
N16 C56 1.331(4)
C56 C46 1.360(5)
C56 H56 0.9300
C86 C46 1.492(5)
C86 H86A 0.9600
C86 H86B 0.9600
C86 H86C 0.9600
C46 C36 1.383(5)
C36 C26 1.388(5)
C44 H44A 0.9600
C44 H44B 0.9600
C44 H44C 0.9600
C54 H54A 0.9600
C54 H54B 0.9600
C54 H54C 0.9600
C83 H83A 0.9600
C83 H83B 0.9600
C83 H83C 0.9600
C63 H63A 0.9600
C63 H63B 0.9600
C63 H63C 0.9600
C73 H73A 0.9600
C73 H73B 0.9600
C73 H73C 0.9600
C76 H76A 0.9600
C76 H76B 0.9600
C76 H76C 0.9600
B1 F4B 1.289(14)
B1 F4A 1.317(14)
B1 F2 1.327(15)
B1 F1B 1.339(16)
B1 F2A 1.346(14)
B1 F3B 1.352(14)
B1 F4 1.368(14)
B1 F3A 1.371(14)
B1 F1 1.378(14)
B1 F1A 1.390(14)
B1 F2B 1.415(14)
B1 F3 1.429(13)
B2 F6A 1.319(13)
B2 F7B 1.321(15)
B2 F5B 1.323(14)
B2 F8 1.325(13)
B2 F5A 1.344(15)
B2 F5 1.348(13)
B2 F8B 1.354(15)
B2 F6B 1.355(15)
B2 F7 1.355(12)
B2 F6 1.358(12)
B2 F8A 1.366(15)
B2 F7A 1.385(14)
Cl1 C1S 1.722(16)
Cl2 C1S 1.714(16)
C1S H1S1 0.9700
C1S H1S2 0.9700
Cl3 C2S 1.731(18)
Cl4 C2S 1.826(17)
C2S H2S1 0.9700
C2S H2S2 0.9700
Cl5 C3S 1.730(19)
C3S Cl6 1.781(19)
C3S H3S1 0.9700
C3S H3S2 0.9700
